data_1513101
loop_
_publ_author_name
'Meng, Ling-Hong'
'Li, Xiao-Ming'
'Lv, Cui-Ting'
'Li, Chun-Shun'
'Xu, Gang-Ming'
'Huang, Cai-Guo'
'Wang, Bin-Gui'

_publ_section_title
;
 Sulfur-Containing Cytotoxic Curvularin Macrolides from Penicillium
 sumatrense MA-92, a Fungus Obtained from the Rhizosphere of the Mangrove
 Lumnitzera racemosa.
;
_journal_issue 11
_journal_name_full 'Journal of natural products'
_journal_page_first 2145
_journal_page_last 2149
_journal_paper_doi 10.1021/np400614f
_journal_volume 76
_journal_year 2013
_chemical_formula_sum 'C20 H26 O8 S'
_chemical_formula_weight 426.47
_chemical_name_systematic
; 
 ? 
;
_space_group_IT_number 19
_symmetry_cell_setting orthorhombic
_symmetry_space_group_name_Hall 'P 2ac 2ab'
_symmetry_space_group_name_H-M 'P 21 21 21'
_atom_sites_solution_hydrogens geom
_atom_sites_solution_primary direct
_atom_sites_solution_secondary difmap
_audit_creation_method SHELXL-97
_cell_angle_alpha 90.00
_cell_angle_beta 90.00
_cell_angle_gamma 90.00
_cell_formula_units_Z 4
_cell_length_a 9.2491(7)
_cell_length_b 14.3509(13)
_cell_length_c 15.8699(13)
_cell_measurement_reflns_used 1041
_cell_measurement_temperature 293(2)
_cell_measurement_theta_max 28.2780
_cell_measurement_theta_min 2.5437
_cell_volume 2106.5(3)
_computing_cell_refinement 'Bruker FRAMBO'
_computing_data_collection 'Bruker FRAMBO'
_computing_data_reduction 'Bruker SAINT'
_computing_molecular_graphics 'Bruker SHELXTL'
_computing_publication_material 'Bruker SHELXTL'
_computing_structure_refinement 'SHELXL-97 (Sheldrick, 1997)'
_computing_structure_solution 'SHELXS-97 (Sheldrick, 1990)'
_diffrn_ambient_temperature 293(2)
_diffrn_measured_fraction_theta_full 0.999
_diffrn_measured_fraction_theta_max 0.999
_diffrn_measurement_device_type 'CCD area detector'
_diffrn_measurement_method 'phi and omega scans'
_diffrn_radiation_monochromator graphite
_diffrn_radiation_source 'fine-focus sealed tube'
_diffrn_radiation_type MoK\a
_diffrn_radiation_wavelength 0.71073
_diffrn_reflns_av_R_equivalents 0.0596
_diffrn_reflns_av_sigmaI/netI 0.1197
_diffrn_reflns_limit_h_max 11
_diffrn_reflns_limit_h_min -9
_diffrn_reflns_limit_k_max 17
_diffrn_reflns_limit_k_min -11
_diffrn_reflns_limit_l_max 18
_diffrn_reflns_limit_l_min -18
_diffrn_reflns_number 4951
_diffrn_reflns_theta_full 25.01
_diffrn_reflns_theta_max 25.01
_diffrn_reflns_theta_min 2.55
_exptl_absorpt_coefficient_mu 0.197
_exptl_absorpt_correction_T_max 0.9844
_exptl_absorpt_correction_T_min 0.9654
_exptl_absorpt_correction_type multi-scan
_exptl_absorpt_process_details sadabs
_exptl_crystal_density_diffrn 1.345
_exptl_crystal_density_method 'not measured'
_exptl_crystal_F_000 904
_exptl_crystal_size_max 0.18
_exptl_crystal_size_mid 0.11
_exptl_crystal_size_min 0.08
_refine_diff_density_max 0.463
_refine_diff_density_min -0.367
_refine_diff_density_rms 0.071
_refine_ls_abs_structure_details 'Flack H D (1983), Acta Cryst. A39, 876-881'
_refine_ls_abs_structure_Flack 0.29(19)
_refine_ls_extinction_method none
_refine_ls_goodness_of_fit_ref 1.047
_refine_ls_hydrogen_treatment mixed
_refine_ls_matrix_type full
_refine_ls_number_parameters 264
_refine_ls_number_reflns 3430
_refine_ls_number_restraints 0
_refine_ls_restrained_S_all 1.047
_refine_ls_R_factor_all 0.1067
_refine_ls_R_factor_gt 0.0683
_refine_ls_shift/su_max 0.000
_refine_ls_shift/su_mean 0.000
_refine_ls_structure_factor_coef Fsqd
_refine_ls_weighting_details 'calc w=1/[\s^2^(Fo^2^)+(0.0547P)^2^+0.0000P] where P=(Fo^2^+2Fc^2^)/3'
_refine_ls_weighting_scheme calc
_refine_ls_wR_factor_gt 0.1389
_refine_ls_wR_factor_ref 0.1671
_reflns_number_gt 2363
_reflns_number_total 3430
_reflns_threshold_expression >2sigma(I)
_cod_data_source_file np400614f_si_002.cif
_cod_data_source_block 130118g
_cod_depositor_comments
;
The following automatic conversions were performed:

'_symmetry_cell_setting' value 'Orthorhombic' changed to
'orthorhombic' according to
/home/saulius/struct/CIF-dictionaries/cif_core.dic dictionary named
'cif_core.dic' version 2.4.2 from 2011-04-26.

Automatic conversion script
Id: cif_fix_values 1891 2012-01-12 08:04:46Z andrius 
;
_cod_original_sg_symbol_H-M P2(1)2(1)2(1)
_cod_database_code 1513101

loop_
_symmetry_equiv_pos_as_xyz
'x, y, z'
'-x+1/2, -y, z+1/2'
'-x, y+1/2, -z+1/2'
'x+1/2, -y+1/2, -z'

loop_
_atom_site_label
_atom_site_type_symbol
_atom_site_fract_x
_atom_site_fract_y
_atom_site_fract_z
_atom_site_U_iso_or_equiv
_atom_site_adp_type
_atom_site_occupancy
_atom_site_symmetry_multiplicity
_atom_site_calc_flag
_atom_site_refinement_flags
O1 O 0.5519(4) 0.6194(3) 0.6786(3) 0.0353(11) Uani 1 1 d .
O2 O 0.7462(4) 0.7047(3) 0.7096(3) 0.0506(13) Uani 1 1 d .
O3 O 0.3433(5) 0.8317(3) 0.5630(3) 0.0445(12) Uani 1 1 d .
O4 O 0.0076(4) 0.7167(4) 0.6466(3) 0.0496(13) Uani 1 1 d .
H4 H -0.0710 0.7098 0.6697 0.074 Uiso 1 1 calc R
O5 O 0.1637(4) 0.7045(3) 0.9321(2) 0.0401(11) Uani 1 1 d .
H5 H 0.2381 0.6939 0.9585 0.048 Uiso 1 1 calc R
O6 O 0.0783(5) 0.4638(3) 0.6866(2) 0.0432(12) Uani 1 1 d .
O7 O 0.2301(5) 0.3585(3) 0.6310(3) 0.0481(12) Uani 1 1 d .
O8 O 0.0438(5) 0.3316(3) 0.4994(2) 0.0428(12) Uani 1 1 d .
H8 H -0.0100 0.2880 0.5108 0.051 Uiso 1 1 calc R
S1 S 0.19590(15) 0.51713(11) 0.45481(9) 0.0329(4) Uani 1 1 d .
C1 C 0.6180(7) 0.6963(5) 0.7017(4) 0.0363(16) Uani 1 1 d .
C2 C 0.5172(6) 0.7762(4) 0.7140(4) 0.0336(15) Uani 1 1 d .
H2A H 0.5157 0.8126 0.6625 0.040 Uiso 1 1 calc R
H2B H 0.5560 0.8157 0.7582 0.040 Uiso 1 1 calc R
C3 C 0.3617(6) 0.7515(4) 0.7369(4) 0.0309(15) Uani 1 1 d .
C4 C 0.2528(5) 0.7432(4) 0.6770(3) 0.0250(13) Uani 1 1 d .
C5 C 0.1128(6) 0.7226(4) 0.7060(4) 0.0295(14) Uani 1 1 d .
C6 C 0.0827(6) 0.7109(4) 0.7903(4) 0.0318(15) Uani 1 1 d .
H6 H -0.0112 0.6991 0.8083 0.038 Uiso 1 1 calc R
C7 C 0.1965(7) 0.7172(4) 0.8484(3) 0.0328(15) Uani 1 1 d .
C8 C 0.3350(6) 0.7357(4) 0.8204(4) 0.0326(15) Uani 1 1 d .
H8A H 0.4109 0.7374 0.8588 0.039 Uiso 1 1 calc R
C9 C 0.2784(6) 0.7626(4) 0.5849(3) 0.0290(14) Uani 1 1 d .
C10 C 0.2252(6) 0.6948(4) 0.5189(3) 0.0313(14) Uani 1 1 d .
H10A H 0.2473 0.7197 0.4636 0.038 Uiso 1 1 calc R
H10B H 0.1209 0.6898 0.5234 0.038 Uiso 1 1 calc R
C11 C 0.2902(6) 0.5976(4) 0.5258(3) 0.0291(14) Uani 1 1 d .
H11 H 0.2825 0.5752 0.5840 0.035 Uiso 1 1 calc R
C12 C 0.4509(6) 0.5984(4) 0.4981(4) 0.0338(15) Uani 1 1 d .
H12A H 0.4542 0.6137 0.4386 0.041 Uiso 1 1 calc R
H12B H 0.4992 0.6484 0.5281 0.041 Uiso 1 1 calc R
C13 C 0.5374(7) 0.5099(5) 0.5114(4) 0.0426(17) Uani 1 1 d .
H13A H 0.4920 0.4606 0.4790 0.051 Uiso 1 1 calc R
H13B H 0.6331 0.5196 0.4881 0.051 Uiso 1 1 calc R
C14 C 0.5545(7) 0.4760(5) 0.6011(4) 0.0434(17) Uani 1 1 d .
H14A H 0.5982 0.4146 0.5996 0.052 Uiso 1 1 calc R
H14B H 0.4590 0.4693 0.6255 0.052 Uiso 1 1 calc R
C15 C 0.6440(7) 0.5371(5) 0.6590(5) 0.0443(18) Uani 1 1 d .
H15 H 0.7303 0.5581 0.6287 0.053 Uiso 1 1 calc R
C16 C 0.6900(8) 0.4937(5) 0.7419(5) 0.063(2) Uani 1 1 d .
H16A H 0.6058 0.4773 0.7740 0.094 Uiso 1 1 calc R
H16B H 0.7471 0.5375 0.7731 0.094 Uiso 1 1 calc R
H16C H 0.7462 0.4388 0.7310 0.094 Uiso 1 1 calc R
C17 C 0.1225(7) 0.4047(4) 0.6279(4) 0.0335(15) Uani 1 1 d .
C18 C 0.0154(6) 0.4072(4) 0.5545(4) 0.0317(14) Uani 1 1 d .
H18 H -0.0827 0.4003 0.5770 0.038 Uiso 1 1 calc R
C19 C 0.0239(6) 0.4979(4) 0.5058(3) 0.0327(15) Uani 1 1 d .
H19A H 0.0054 0.5491 0.5442 0.039 Uiso 1 1 calc R
H19B H -0.0515 0.4984 0.4634 0.039 Uiso 1 1 calc R
C20 C 0.1688(8) 0.4694(5) 0.7621(4) 0.056(2) Uani 1 1 d .
H20A H 0.1884 0.4078 0.7825 0.084 Uiso 1 1 calc R
H20B H 0.1192 0.5044 0.8049 0.084 Uiso 1 1 calc R
H20C H 0.2582 0.4999 0.7485 0.084 Uiso 1 1 calc R

loop_
_atom_site_aniso_label
_atom_site_aniso_U_11
_atom_site_aniso_U_22
_atom_site_aniso_U_33
_atom_site_aniso_U_23
_atom_site_aniso_U_13
_atom_site_aniso_U_12
O1 0.018(2) 0.032(2) 0.056(3) 0.002(2) -0.001(2) 0.002(2)
O2 0.020(2) 0.070(4) 0.062(3) -0.017(3) -0.001(2) -0.003(2)
O3 0.046(3) 0.043(3) 0.044(3) 0.003(2) 0.002(2) -0.011(2)
O4 0.019(2) 0.090(4) 0.040(3) 0.016(3) -0.008(2) -0.005(2)
O5 0.038(2) 0.049(3) 0.034(2) 0.009(2) 0.001(2) 0.013(2)
O6 0.057(3) 0.045(3) 0.028(2) 0.001(2) -0.003(2) 0.002(3)
O7 0.043(3) 0.054(3) 0.048(3) 0.007(2) -0.006(2) 0.007(3)
O8 0.051(3) 0.041(3) 0.037(2) -0.004(2) 0.006(2) -0.008(2)
S1 0.0318(8) 0.0374(9) 0.0295(7) 0.0007(7) 0.0047(7) -0.0020(8)
C1 0.027(3) 0.044(4) 0.038(4) 0.002(3) -0.006(3) -0.006(3)
C2 0.030(3) 0.036(4) 0.035(3) 0.004(3) -0.004(3) -0.002(3)
C3 0.023(3) 0.031(4) 0.038(4) 0.000(3) 0.002(3) 0.003(3)
C4 0.016(3) 0.027(3) 0.033(3) -0.001(3) 0.000(2) -0.003(2)
C5 0.018(3) 0.036(4) 0.035(3) 0.013(3) -0.009(3) 0.001(3)
C6 0.025(3) 0.032(4) 0.039(4) 0.006(3) 0.006(3) -0.001(3)
C7 0.047(4) 0.024(3) 0.027(3) 0.004(2) 0.000(3) 0.007(3)
C8 0.031(3) 0.026(3) 0.040(4) 0.002(3) -0.008(3) 0.004(3)
C9 0.022(3) 0.030(3) 0.035(3) 0.006(3) 0.004(3) -0.004(3)
C10 0.033(3) 0.035(3) 0.025(3) 0.003(3) -0.002(3) 0.001(3)
C11 0.031(3) 0.030(3) 0.027(3) 0.004(2) 0.003(3) 0.002(3)
C12 0.028(3) 0.036(4) 0.037(3) 0.000(3) 0.005(3) -0.002(3)
C13 0.032(3) 0.039(4) 0.056(4) -0.001(3) 0.001(3) -0.001(3)
C14 0.029(3) 0.036(4) 0.065(5) 0.009(4) -0.002(3) 0.008(3)
C15 0.026(3) 0.043(4) 0.064(5) 0.002(4) 0.003(3) 0.005(3)
C16 0.062(5) 0.046(5) 0.079(5) 0.014(4) -0.021(4) 0.015(4)
C17 0.039(4) 0.032(4) 0.030(3) 0.003(3) 0.002(3) -0.010(3)
C18 0.035(3) 0.033(3) 0.027(3) -0.002(3) 0.004(3) -0.002(3)
C19 0.031(3) 0.041(4) 0.027(3) 0.006(3) 0.000(3) 0.002(3)
C20 0.076(5) 0.059(5) 0.033(4) 0.003(3) -0.020(4) 0.005(5)

loop_
_atom_type_symbol
_atom_type_description
_atom_type_scat_dispersion_real
_atom_type_scat_dispersion_imag
_atom_type_scat_source
C C 0.0033 0.0016 'International Tables Vol C Tables 4.2.6.8 and 6.1.1.4'
H H 0.0000 0.0000 'International Tables Vol C Tables 4.2.6.8 and 6.1.1.4'
O O 0.0106 0.0060 'International Tables Vol C Tables 4.2.6.8 and 6.1.1.4'
S S 0.1246 0.1234 'International Tables Vol C Tables 4.2.6.8 and 6.1.1.4'

loop_
_geom_angle_atom_site_label_1
_geom_angle_atom_site_label_2
_geom_angle_atom_site_label_3
_geom_angle
C1 O1 C15 117.3(4)
C5 O4 H4 109.5
C7 O5 H5 109.5
C17 O6 C20 115.7(5)
C18 O8 H8 109.5
C19 S1 C11 103.8(3)
O2 C1 O1 125.0(6)
O2 C1 C2 121.8(6)
O1 C1 C2 113.1(5)
C1 C2 C3 116.2(5)
C1 C2 H2A 108.2
C3 C2 H2A 108.2
C1 C2 H2B 108.2
C3 C2 H2B 108.2
H2A C2 H2B 107.4
C8 C3 C4 121.2(5)
C8 C3 C2 116.1(5)
C4 C3 C2 122.7(5)
C3 C4 C5 117.5(5)
C3 C4 C9 122.3(5)
C5 C4 C9 120.1(5)
O4 C5 C6 121.5(5)
O4 C5 C4 116.5(5)
C6 C5 C4 122.0(5)
C5 C6 C7 118.6(5)
C5 C6 H6 120.7
C7 C6 H6 120.7
O5 C7 C8 122.7(6)
O5 C7 C6 117.5(5)
C8 C7 C6 119.8(5)
C3 C8 C7 120.7(6)
C3 C8 H8A 119.6
C7 C8 H8A 119.6
O3 C9 C4 120.6(5)
O3 C9 C10 119.3(5)
C4 C9 C10 120.1(5)
C9 C10 C11 114.3(5)
C9 C10 H10A 108.7
C11 C10 H10A 108.7
C9 C10 H10B 108.7
C11 C10 H10B 108.7
H10A C10 H10B 107.6
C10 C11 C12 110.5(5)
C10 C11 S1 110.2(4)
C12 C11 S1 106.6(4)
C10 C11 H11 109.8
C12 C11 H11 109.8
S1 C11 H11 109.8
C13 C12 C11 117.4(5)
C13 C12 H12A 108.0
C11 C12 H12A 108.0
C13 C12 H12B 108.0
C11 C12 H12B 108.0
H12A C12 H12B 107.2
C14 C13 C12 117.1(5)
C14 C13 H13A 108.0
C12 C13 H13A 108.0
C14 C13 H13B 108.0
C12 C13 H13B 108.0
H13A C13 H13B 107.3
C13 C14 C15 116.3(6)
C13 C14 H14A 108.2
C15 C14 H14A 108.2
C13 C14 H14B 108.2
C15 C14 H14B 108.2
H14A C14 H14B 107.4
O1 C15 C16 107.8(5)
O1 C15 C14 105.8(5)
C16 C15 C14 116.2(6)
O1 C15 H15 108.9
C16 C15 H15 108.9
C14 C15 H15 108.9
C15 C16 H16A 109.5
C15 C16 H16B 109.5
H16A C16 H16B 109.5
C15 C16 H16C 109.5
H16A C16 H16C 109.5
H16B C16 H16C 109.5
O7 C17 O6 125.6(6)
O7 C17 C18 125.7(6)
O6 C17 C18 108.7(5)
O8 C18 C19 109.4(5)
O8 C18 C17 109.4(5)
C19 C18 C17 112.0(5)
O8 C18 H18 108.7
C19 C18 H18 108.7
C17 C18 H18 108.7
C18 C19 S1 113.9(4)
C18 C19 H19A 108.8
S1 C19 H19A 108.8
C18 C19 H19B 108.8
S1 C19 H19B 108.8
H19A C19 H19B 107.7
O6 C20 H20A 109.5
O6 C20 H20B 109.5
H20A C20 H20B 109.5
O6 C20 H20C 109.5
H20A C20 H20C 109.5
H20B C20 H20C 109.5

loop_
_geom_bond_atom_site_label_1
_geom_bond_atom_site_label_2
_geom_bond_distance
O1 C1 1.315(7)
O1 C15 1.489(7)
O2 C1 1.199(7)
O3 C9 1.210(6)
O4 C5 1.357(6)
O4 H4 0.8200
O5 C7 1.375(6)
O5 H5 0.8200
O6 C17 1.325(7)
O6 C20 1.464(7)
O7 C17 1.196(7)
O8 C18 1.418(7)
O8 H8 0.8200
S1 C19 1.806(5)
S1 C11 1.834(6)
C1 C2 1.490(8)
C2 C3 1.525(8)
C2 H2A 0.9700
C2 H2B 0.9700
C3 C8 1.366(8)
C3 C4 1.390(7)
C4 C5 1.406(7)
C4 C9 1.507(7)
C5 C6 1.376(8)
C6 C7 1.402(8)
C6 H6 0.9300
C7 C8 1.382(8)
C8 H8A 0.9300
C9 C10 1.512(8)
C10 C11 1.523(8)
C10 H10A 0.9700
C10 H10B 0.9700
C11 C12 1.550(8)
C11 H11 0.9800
C12 C13 1.515(8)
C12 H12A 0.9700
C12 H12B 0.9700
C13 C14 1.512(8)
C13 H13A 0.9700
C13 H13B 0.9700
C14 C15 1.516(9)
C14 H14A 0.9700
C14 H14B 0.9700
C15 C16 1.515(9)
C15 H15 0.9800
C16 H16A 0.9600
C16 H16B 0.9600
C16 H16C 0.9600
C17 C18 1.530(8)
C18 C19 1.516(8)
C18 H18 0.9800
C19 H19A 0.9700
C19 H19B 0.9700
C20 H20A 0.9600
C20 H20B 0.9600
C20 H20C 0.9600

loop_
_geom_torsion_atom_site_label_1
_geom_torsion_atom_site_label_2
_geom_torsion_atom_site_label_3
_geom_torsion_atom_site_label_4
_geom_torsion
C15 O1 C1 O2 -1.3(10)
C15 O1 C1 C2 176.0(5)
O2 C1 C2 C3 -156.4(6)
O1 C1 C2 C3 26.2(8)
C1 C2 C3 C8 84.2(7)
C1 C2 C3 C4 -94.5(7)
C8 C3 C4 C5 3.1(9)
C2 C3 C4 C5 -178.3(6)
C8 C3 C4 C9 178.3(6)
C2 C3 C4 C9 -3.1(9)
C3 C4 C5 O4 178.7(5)
C9 C4 C5 O4 3.4(8)
C3 C4 C5 C6 0.0(9)
C9 C4 C5 C6 -175.3(5)
O4 C5 C6 C7 179.6(5)
C4 C5 C6 C7 -1.8(9)
C5 C6 C7 O5 -179.4(5)
C5 C6 C7 C8 0.6(8)
C4 C3 C8 C7 -4.5(9)
C2 C3 C8 C7 176.9(5)
O5 C7 C8 C3 -177.5(5)
C6 C7 C8 C3 2.5(9)
C3 C4 C9 O3 -46.1(8)
C5 C4 C9 O3 129.0(6)
C3 C4 C9 C10 132.8(6)
C5 C4 C9 C10 -52.1(8)
O3 C9 C10 C11 118.0(6)
C4 C9 C10 C11 -60.9(7)
C9 C10 C11 C12 -71.9(6)
C9 C10 C11 S1 170.5(4)
C19 S1 C11 C10 -73.6(4)
C19 S1 C11 C12 166.5(4)
C10 C11 C12 C13 172.6(5)
S1 C11 C12 C13 -67.7(6)
C11 C12 C13 C14 -61.4(8)
C12 C13 C14 C15 -66.9(8)
C1 O1 C15 C16 78.6(7)
C1 O1 C15 C14 -156.5(5)
C13 C14 C15 O1 73.9(7)
C13 C14 C15 C16 -166.5(6)
C20 O6 C17 O7 -2.0(9)
C20 O6 C17 C18 179.5(5)
O7 C17 C18 O8 13.4(8)
O6 C17 C18 O8 -168.2(5)
O7 C17 C18 C19 -108.1(7)
O6 C17 C18 C19 70.3(6)
O8 C18 C19 S1 -57.9(6)
C17 C18 C19 S1 63.6(6)
C11 S1 C19 C18 -100.1(5)
